data_7150869
loop_
_publ_author_name
'Filthaus, Matthias'
'Oppel, Iris M.'
'Bettinger, Holger F.'

_publ_section_title
;
 Supramolecular structures and spontaneous resolution: the case of
 ortho-substituted phenylboronic acids
;
_journal_issue 7
_journal_name_full 'Organic &amp;  Biomolecular Chemistry'
_journal_page_first 1201
_journal_page_last 1207
_journal_paper_doi 10.1039/b719282g
_journal_volume 6
_journal_year 2008
_chemical_formula_sum 'C11 H17 B O2'
_chemical_formula_weight 192.06
_chemical_name_systematic
;
?
;
_space_group_IT_number 41
_symmetry_cell_setting orthorhombic
_symmetry_space_group_name_Hall 'A 2 -2ab'
_symmetry_space_group_name_H-M 'A b a 2'
_atom_sites_solution_hydrogens geom
_atom_sites_solution_primary direct
_atom_sites_solution_secondary difmap
_audit_creation_method SHELXL-97
_cell_angle_alpha 90.00
_cell_angle_beta 90.00
_cell_angle_gamma 90.00
_cell_formula_units_Z 16
_cell_length_a 31.624(4)
_cell_length_b 15.1613(14)
_cell_length_c 9.1559(14)
_cell_measurement_reflns_used 7928
_cell_measurement_temperature 108(2)
_cell_measurement_theta_max 29.9991
_cell_measurement_theta_min 2.5860
_cell_volume 4389.9(10)
_computing_cell_refinement 'CrysAlis RED 1.171.29, Oxford Diffraction'
_computing_data_collection 'CrysAlis CCD 1.171.29, Oxford Diffraction'
_computing_data_reduction 'CrysAlis RED 1.171.29, Oxford Diffraction'
_computing_molecular_graphics SHELXL-97
_computing_publication_material SHELXL-97
_computing_structure_refinement 'SHELXL-97 (Sheldrick, 1997)'
_computing_structure_solution 'SHELXS-97 (Sheldrick, 1990)'
_diffrn_ambient_temperature 108(2)
_diffrn_measured_fraction_theta_full 0.998
_diffrn_measured_fraction_theta_max 0.998
_diffrn_measurement_device_type 'Sapphire2-CCD, Oxford Diffraction'
_diffrn_measurement_method '835 images at 1.0 deg in \w and 30 sec'
_diffrn_radiation_monochromator graphite
_diffrn_radiation_source 'fine-focus sealed tube'
_diffrn_radiation_type MoK\a
_diffrn_radiation_wavelength 0.71073
_diffrn_reflns_av_R_equivalents 0.0360
_diffrn_reflns_av_sigmaI/netI 0.0317
_diffrn_reflns_limit_h_max 41
_diffrn_reflns_limit_h_min -38
_diffrn_reflns_limit_k_max 19
_diffrn_reflns_limit_k_min -17
_diffrn_reflns_limit_l_max 11
_diffrn_reflns_limit_l_min -11
_diffrn_reflns_number 18618
_diffrn_reflns_theta_full 27.49
_diffrn_reflns_theta_max 27.49
_diffrn_reflns_theta_min 2.68
_exptl_absorpt_coefficient_mu 0.076
_exptl_absorpt_correction_type none
_exptl_crystal_colour colourless
_exptl_crystal_density_diffrn 1.162
_exptl_crystal_density_method 'not measured'
_exptl_crystal_description prism
_exptl_crystal_F_000 1664
_exptl_crystal_size_max 0.359
_exptl_crystal_size_mid 0.313
_exptl_crystal_size_min 0.204
_refine_diff_density_max 0.290
_refine_diff_density_min -0.145
_refine_diff_density_rms 0.046
_refine_ls_abs_structure_details 'Flack H D (1983), Acta Cryst. A39, 876-881'
_refine_ls_abs_structure_Flack -10(10)
_refine_ls_extinction_method none
_refine_ls_goodness_of_fit_ref 1.076
_refine_ls_hydrogen_treatment mixed
_refine_ls_matrix_type full
_refine_ls_number_parameters 279
_refine_ls_number_reflns 2681
_refine_ls_number_restraints 1
_refine_ls_restrained_S_all 1.076
_refine_ls_R_factor_all 0.0502
_refine_ls_R_factor_gt 0.0406
_refine_ls_shift/su_max 0.002
_refine_ls_shift/su_mean 0.001
_refine_ls_structure_factor_coef Fsqd
_refine_ls_weighting_details 'calc w=1/[\s^2^(Fo^2^)+(0.0635P)^2^+0.0000P] where P=(Fo^2^+2Fc^2^)/3'
_refine_ls_weighting_scheme calc
_refine_ls_wR_factor_gt 0.0989
_refine_ls_wR_factor_ref 0.1014
_reflns_number_gt 2232
_reflns_number_total 2681
_reflns_threshold_expression >2sigma(I)
_cod_data_source_file b719282g.txt
_cod_data_source_block aba2
_cod_original_sg_symbol_H-M Aba2
_cod_database_code 7150869

loop_
_symmetry_equiv_pos_as_xyz
'x, y, z'
'-x, -y, z'
'x+1/2, -y+1/2, z'
'-x+1/2, y+1/2, z'
'x, y+1/2, z+1/2'
'-x, -y+1/2, z+1/2'
'x+1/2, -y+1, z+1/2'
'-x+1/2, y+1, z+1/2'

loop_
_atom_site_label
_atom_site_type_symbol
_atom_site_fract_x
_atom_site_fract_y
_atom_site_fract_z
_atom_site_U_iso_or_equiv
_atom_site_adp_type
_atom_site_occupancy
_atom_site_symmetry_multiplicity
_atom_site_calc_flag
_atom_site_refinement_flags
_atom_site_disorder_assembly
_atom_site_disorder_group
B1 B 0.10800(8) 0.11049(17) 0.9642(3) 0.0232(6) Uani 1 1 d . . .
O1 O 0.09356(5) 0.10872(11) 1.10298(19) 0.0277(4) Uani 1 1 d . . .
H1 H 0.0762(9) 0.1549(18) 1.115(3) 0.030(7) Uiso 1 1 d . . .
O2 O 0.09432(5) 0.17927(12) 0.8780(2) 0.0294(4) Uani 1 1 d . . .
H2 H 0.1053(10) 0.177(2) 0.785(4) 0.053(10) Uiso 1 1 d . . .
C1 C 0.13844(7) 0.03706(14) 0.9034(3) 0.0219(5) Uani 1 1 d . . .
C2 C 0.12188(7) -0.03483(15) 0.8278(3) 0.0227(5) Uani 1 1 d . . .
C3 C 0.14885(7) -0.10073(15) 0.7735(3) 0.0256(5) Uani 1 1 d . . .
C4 C 0.19245(7) -0.09290(15) 0.7931(3) 0.0266(5) Uani 1 1 d . . .
C5 C 0.20956(7) -0.01961(15) 0.8659(3) 0.0264(5) Uani 1 1 d . . .
C6 C 0.18248(7) 0.04475(14) 0.9216(3) 0.0234(5) Uani 1 1 d . . .
C7 C 0.07449(8) -0.04140(16) 0.8033(3) 0.0289(6) Uani 1 1 d . . .
H7A H 0.0604 0.0089 0.8496 0.043 Uiso 1 1 calc R . .
H7B H 0.0639 -0.0963 0.8462 0.043 Uiso 1 1 calc R . .
H7C H 0.0686 -0.0410 0.6982 0.043 Uiso 1 1 calc R . .
C8 C 0.13045(9) -0.17947(17) 0.6947(3) 0.0377(7) Uani 1 1 d . . .
H8A H 0.0996 -0.1744 0.6920 0.057 Uiso 1 1 calc R . .
H8B H 0.1384 -0.2336 0.7462 0.057 Uiso 1 1 calc R . .
H8C H 0.1415 -0.1814 0.5947 0.057 Uiso 1 1 calc R . .
C9 C 0.22153(9) -0.16436(17) 0.7344(4) 0.0421(7) Uani 1 1 d . . .
H9A H 0.2078 -0.2220 0.7445 0.063 Uiso 1 1 calc R . .
H9B H 0.2480 -0.1642 0.7898 0.063 Uiso 1 1 calc R . .
H9C H 0.2275 -0.1530 0.6311 0.063 Uiso 1 1 calc R . .
C10 C 0.25688(8) -0.00936(17) 0.8843(4) 0.0399(7) Uani 1 1 d . . .
H10A H 0.2657 0.0483 0.8466 0.060 Uiso 1 1 calc R . .
H10B H 0.2714 -0.0561 0.8301 0.060 Uiso 1 1 calc R . .
H10C H 0.2641 -0.0136 0.9881 0.060 Uiso 1 1 calc R . .
C11 C 0.20002(8) 0.12388(16) 1.0023(3) 0.0332(6) Uani 1 1 d . . .
H11A H 0.1766 0.1593 1.0409 0.050 Uiso 1 1 calc R . .
H11B H 0.2169 0.1598 0.9351 0.050 Uiso 1 1 calc R . .
H11C H 0.2179 0.1038 1.0832 0.050 Uiso 1 1 calc R . .
B2 B -0.00293(8) 0.23721(15) 1.0277(3) 0.0200(5) Uani 1 1 d . . .
O3 O 0.01090(5) 0.21846(11) 0.88975(18) 0.0253(4) Uani 1 1 d . . .
H3 H 0.0361(11) 0.215(2) 0.878(4) 0.049(10) Uiso 1 1 d . . .
O4 O 0.02627(5) 0.23648(11) 1.13689(19) 0.0241(4) Uani 1 1 d . . .
H4 H 0.0141(10) 0.252(2) 1.217(4) 0.045(9) Uiso 1 1 d . . .
C12 C -0.05153(7) 0.25780(14) 1.0472(2) 0.0183(5) Uani 1 1 d . . .
C13 C -0.06789(7) 0.33925(14) 0.9991(2) 0.0184(5) Uani 1 1 d . . .
C14 C -0.11128(7) 0.35563(15) 1.0072(3) 0.0204(5) Uani 1 1 d . . .
C15 C -0.13835(7) 0.29028(14) 1.0638(3) 0.0219(5) Uani 1 1 d . . .
C16 C -0.12194(7) 0.21011(14) 1.1162(3) 0.0204(5) Uani 1 1 d . . .
C17 C -0.07843(7) 0.19453(13) 1.1082(2) 0.0185(5) Uani 1 1 d . . .
C18 C -0.03805(7) 0.40887(14) 0.9407(3) 0.0237(5) Uani 1 1 d . . .
H18A H -0.0455 0.4226 0.8393 0.036 Uiso 1 1 calc R . .
H18B H -0.0090 0.3868 0.9448 0.036 Uiso 1 1 calc R . .
H18C H -0.0404 0.4624 1.0003 0.036 Uiso 1 1 calc R . .
C19 C -0.12938(8) 0.44244(15) 0.9542(3) 0.0279(5) Uani 1 1 d . . .
H19A H -0.1063 0.4842 0.9364 0.042 Uiso 1 1 calc R . .
H19B H -0.1485 0.4665 1.0285 0.042 Uiso 1 1 calc R . .
H19C H -0.1451 0.4327 0.8633 0.042 Uiso 1 1 calc R . .
C20 C -0.18566(7) 0.30732(17) 1.0686(3) 0.0339(6) Uani 1 1 d . . .
H20A H -0.2007 0.2512 1.0794 0.051 Uiso 1 1 calc R . .
H20B H -0.1945 0.3361 0.9777 0.051 Uiso 1 1 calc R . .
H20C H -0.1923 0.3457 1.1516 0.051 Uiso 1 1 calc R . .
C21 C -0.15099(8) 0.14268(17) 1.1845(3) 0.0298(6) Uani 1 1 d . . .
H21A H -0.1679 0.1708 1.2611 0.045 Uiso 1 1 calc R . .
H21B H -0.1341 0.0950 1.2272 0.045 Uiso 1 1 calc R . .
H21C H -0.1698 0.1184 1.1095 0.045 Uiso 1 1 calc R . .
C22 C -0.06032(7) 0.10926(14) 1.1688(3) 0.0246(5) Uani 1 1 d . . .
H22A H -0.0303 0.1049 1.1427 0.037 Uiso 1 1 calc R . .
H22B H -0.0757 0.0590 1.1273 0.037 Uiso 1 1 calc R . .
H22C H -0.0633 0.1088 1.2753 0.037 Uiso 1 1 calc R . .

loop_
_atom_site_aniso_label
_atom_site_aniso_U_11
_atom_site_aniso_U_22
_atom_site_aniso_U_33
_atom_site_aniso_U_23
_atom_site_aniso_U_13
_atom_site_aniso_U_12
B1 0.0197(13) 0.0248(13) 0.0250(14) 0.0021(11) -0.0018(11) -0.0031(10)
O1 0.0334(9) 0.0266(8) 0.0232(9) 0.0016(8) 0.0037(8) 0.0072(7)
O2 0.0264(9) 0.0350(9) 0.0268(10) 0.0093(8) 0.0096(8) 0.0122(7)
C1 0.0226(11) 0.0210(11) 0.0220(12) 0.0025(10) 0.0006(10) 0.0003(9)
C2 0.0206(11) 0.0235(11) 0.0241(13) 0.0023(9) 0.0000(9) -0.0006(9)
C3 0.0275(13) 0.0222(11) 0.0272(14) -0.0015(10) 0.0022(11) -0.0010(9)
C4 0.0262(12) 0.0232(11) 0.0304(13) 0.0016(10) 0.0045(11) 0.0027(9)
C5 0.0202(11) 0.0256(11) 0.0334(15) 0.0019(11) -0.0001(11) 0.0015(9)
C6 0.0210(12) 0.0208(10) 0.0284(14) -0.0016(10) 0.0000(10) -0.0006(9)
C7 0.0259(13) 0.0328(12) 0.0281(14) 0.0000(11) -0.0031(11) -0.0037(10)
C8 0.0378(15) 0.0328(14) 0.0426(17) -0.0091(13) 0.0015(13) -0.0052(12)
C9 0.0370(15) 0.0319(14) 0.0573(19) -0.0082(14) 0.0092(14) 0.0071(12)
C10 0.0235(14) 0.0371(13) 0.0592(19) -0.0074(14) 0.0034(14) 0.0016(11)
C11 0.0254(13) 0.0280(12) 0.0463(16) -0.0090(12) -0.0035(12) -0.0011(10)
B2 0.0180(13) 0.0187(11) 0.0233(14) 0.0022(10) 0.0009(10) 0.0000(10)
O3 0.0192(9) 0.0389(10) 0.0178(8) 0.0004(7) 0.0013(8) 0.0072(7)
O4 0.0170(8) 0.0364(9) 0.0188(9) -0.0029(8) -0.0002(7) 0.0040(7)
C12 0.0176(11) 0.0228(10) 0.0146(11) -0.0023(9) 0.0001(9) 0.0005(8)
C13 0.0205(11) 0.0219(10) 0.0130(10) -0.0017(9) -0.0005(10) -0.0010(9)
C14 0.0199(11) 0.0248(10) 0.0166(11) -0.0017(9) -0.0025(9) 0.0025(9)
C15 0.0182(11) 0.0274(11) 0.0201(12) -0.0016(9) -0.0016(10) -0.0011(9)
C16 0.0190(11) 0.0236(10) 0.0188(11) -0.0002(10) -0.0012(10) -0.0036(8)
C17 0.0221(11) 0.0190(10) 0.0143(11) -0.0019(9) -0.0025(9) 0.0005(8)
C18 0.0252(12) 0.0208(11) 0.0250(12) 0.0005(10) 0.0031(10) 0.0003(9)
C19 0.0238(13) 0.0272(12) 0.0327(14) 0.0036(11) 0.0013(11) 0.0044(10)
C20 0.0188(12) 0.0399(14) 0.0431(16) 0.0047(12) -0.0016(12) 0.0028(10)
C21 0.0232(13) 0.0320(13) 0.0343(15) 0.0037(11) 0.0001(11) -0.0068(10)
C22 0.0257(12) 0.0200(11) 0.0281(13) 0.0035(10) -0.0015(10) -0.0004(9)

loop_
_atom_type_symbol
_atom_type_description
_atom_type_scat_dispersion_real
_atom_type_scat_dispersion_imag
_atom_type_scat_source
C C 0.0033 0.0000 'International Tables Vol C Tables 4.2.6.8 and 6.1.1.4'
H H 0.0000 0.0000 'International Tables Vol C Tables 4.2.6.8 and 6.1.1.4'
B B 0.0013 0.0000 'International Tables Vol C Tables 4.2.6.8 and 6.1.1.4'
O O 0.0106 0.0000 'International Tables Vol C Tables 4.2.6.8 and 6.1.1.4'

loop_
_geom_angle_atom_site_label_1
_geom_angle_atom_site_label_2
_geom_angle_atom_site_label_3
_geom_angle
_geom_angle_site_symmetry_1
_geom_angle_site_symmetry_3
_geom_angle_publ_flag
O1 B1 O2 116.6(2) . . ?
O1 B1 C1 121.7(2) . . ?
O2 B1 C1 121.7(2) . . ?
C2 C1 C6 119.7(2) . . ?
C2 C1 B1 120.0(2) . . ?
C6 C1 B1 120.3(2) . . ?
C1 C2 C3 120.3(2) . . ?
C1 C2 C7 119.7(2) . . ?
C3 C2 C7 120.0(2) . . ?
C4 C3 C2 119.6(2) . . ?
C4 C3 C8 120.6(2) . . ?
C2 C3 C8 119.8(2) . . ?
C3 C4 C5 120.6(2) . . ?
C3 C4 C9 119.5(2) . . ?
C5 C4 C9 119.9(2) . . ?
C6 C5 C4 119.4(2) . . ?
C6 C5 C10 119.6(2) . . ?
C4 C5 C10 121.0(2) . . ?
C5 C6 C1 120.4(2) . . ?
C5 C6 C11 120.5(2) . . ?
C1 C6 C11 119.1(2) . . ?
O4 B2 O3 117.4(2) . . ?
O4 B2 C12 125.4(2) . . ?
O3 B2 C12 117.2(2) . . ?
C17 C12 C13 120.17(19) . . ?
C17 C12 B2 120.12(18) . . ?
C13 C12 B2 119.69(19) . . ?
C14 C13 C12 120.0(2) . . ?
C14 C13 C18 120.48(19) . . ?
C12 C13 C18 119.52(19) . . ?
C13 C14 C15 119.5(2) . . ?
C13 C14 C19 120.6(2) . . ?
C15 C14 C19 120.0(2) . . ?
C16 C15 C14 120.6(2) . . ?
C16 C15 C20 120.1(2) . . ?
C14 C15 C20 119.3(2) . . ?
C17 C16 C15 119.44(19) . . ?
C17 C16 C21 120.40(19) . . ?
C15 C16 C21 120.1(2) . . ?
C16 C17 C12 120.25(18) . . ?
C16 C17 C22 119.73(19) . . ?
C12 C17 C22 120.01(19) . . ?

loop_
_geom_bond_atom_site_label_1
_geom_bond_atom_site_label_2
_geom_bond_distance
_geom_bond_site_symmetry_2
_geom_bond_publ_flag
B1 O1 1.350(3) . ?
B1 O2 1.377(3) . ?
B1 C1 1.574(4) . ?
C1 C2 1.393(3) . ?
C1 C6 1.407(3) . ?
C2 C3 1.405(3) . ?
C2 C7 1.518(3) . ?
C3 C4 1.395(3) . ?
C3 C8 1.511(3) . ?
C4 C5 1.404(3) . ?
C4 C9 1.519(3) . ?
C5 C6 1.395(3) . ?
C5 C10 1.514(3) . ?
C6 C11 1.514(3) . ?
B2 O4 1.361(3) . ?
B2 O3 1.367(3) . ?
B2 C12 1.578(3) . ?
C12 C17 1.398(3) . ?
C12 C13 1.409(3) . ?
C13 C14 1.397(3) . ?
C13 C18 1.513(3) . ?
C14 C15 1.408(3) . ?
C14 C19 1.515(3) . ?
C15 C16 1.406(3) . ?
C15 C20 1.519(3) . ?
C16 C17 1.398(3) . ?
C16 C21 1.510(3) . ?
C17 C22 1.519(3) . ?

loop_
_geom_torsion_atom_site_label_1
_geom_torsion_atom_site_label_2
_geom_torsion_atom_site_label_3
_geom_torsion_atom_site_label_4
_geom_torsion
_geom_torsion_site_symmetry_1
_geom_torsion_site_symmetry_2
_geom_torsion_site_symmetry_3
_geom_torsion_site_symmetry_4
_geom_torsion_publ_flag
O1 B1 C1 C2 94.8(3) . . . . ?
O2 B1 C1 C2 -84.4(3) . . . . ?
O1 B1 C1 C6 -86.8(3) . . . . ?
O2 B1 C1 C6 94.0(3) . . . . ?
C6 C1 C2 C3 1.8(4) . . . . ?
B1 C1 C2 C3 -179.9(2) . . . . ?
C6 C1 C2 C7 -177.8(2) . . . . ?
B1 C1 C2 C7 0.6(3) . . . . ?
C1 C2 C3 C4 -1.3(4) . . . . ?
C7 C2 C3 C4 178.3(2) . . . . ?
C1 C2 C3 C8 178.6(2) . . . . ?
C7 C2 C3 C8 -1.9(3) . . . . ?
C2 C3 C4 C5 -0.3(4) . . . . ?
C8 C3 C4 C5 179.8(2) . . . . ?
C2 C3 C4 C9 179.9(2) . . . . ?
C8 C3 C4 C9 0.0(4) . . . . ?
C3 C4 C5 C6 1.4(4) . . . . ?
C9 C4 C5 C6 -178.8(3) . . . . ?
C3 C4 C5 C10 -178.4(3) . . . . ?
C9 C4 C5 C10 1.3(4) . . . . ?
C4 C5 C6 C1 -0.9(4) . . . . ?
C10 C5 C6 C1 178.9(3) . . . . ?
C4 C5 C6 C11 179.2(2) . . . . ?
C10 C5 C6 C11 -1.0(4) . . . . ?
C2 C1 C6 C5 -0.7(4) . . . . ?
B1 C1 C6 C5 -179.0(2) . . . . ?
C2 C1 C6 C11 179.2(2) . . . . ?
B1 C1 C6 C11 0.9(4) . . . . ?
O4 B2 C12 C17 -75.5(3) . . . . ?
O3 B2 C12 C17 104.4(3) . . . . ?
O4 B2 C12 C13 106.3(3) . . . . ?
O3 B2 C12 C13 -73.8(3) . . . . ?
C17 C12 C13 C14 -2.4(3) . . . . ?
B2 C12 C13 C14 175.8(2) . . . . ?
C17 C12 C13 C18 176.8(2) . . . . ?
B2 C12 C13 C18 -5.0(3) . . . . ?
C12 C13 C14 C15 0.1(3) . . . . ?
C18 C13 C14 C15 -179.1(2) . . . . ?
C12 C13 C14 C19 -179.2(2) . . . . ?
C18 C13 C14 C19 1.6(3) . . . . ?
C13 C14 C15 C16 2.0(3) . . . . ?
C19 C14 C15 C16 -178.7(2) . . . . ?
C13 C14 C15 C20 -178.3(2) . . . . ?
C19 C14 C15 C20 1.0(3) . . . . ?
C14 C15 C16 C17 -1.7(3) . . . . ?
C20 C15 C16 C17 178.6(2) . . . . ?
C14 C15 C16 C21 176.5(2) . . . . ?
C20 C15 C16 C21 -3.2(3) . . . . ?
C15 C16 C17 C12 -0.6(3) . . . . ?
C21 C16 C17 C12 -178.9(2) . . . . ?
C15 C16 C17 C22 178.1(2) . . . . ?
C21 C16 C17 C22 -0.1(3) . . . . ?
C13 C12 C17 C16 2.7(3) . . . . ?
B2 C12 C17 C16 -175.5(2) . . . . ?
C13 C12 C17 C22 -176.1(2) . . . . ?
B2 C12 C17 C22 5.7(3) . . . . ?
